data_4505921
loop_
_publ_author_name
'Kan, Wei-Qiu'
'Liu, Bo'
'Yang, Jin'
'Liu, Ying-Ying'
'Ma, Jian-Fang'

_publ_section_title
;
 A Series of Highly Connected Metal--Organic Frameworks Based on
 Triangular Ligands and d10Metals: Syntheses, Structures,
 Photoluminescence, and Photocatalysis
;
_journal_issue 5
_journal_name_full 'Crystal Growth &amp; Design'
_journal_page_first 2288
_journal_paper_doi 10.1021/cg2015644
_journal_volume 12
_journal_year 2012
_chemical_formula_moiety 'C62 H44 Cd3 N16 O15, 1.5(H2 O)'
_chemical_formula_sum 'C62 H47 Cd3 N16 O16.5'
_chemical_formula_weight 1617.36
_chemical_name_systematic
;
 ?
;
_space_group_IT_number 2
_symmetry_cell_setting triclinic
_symmetry_space_group_name_Hall '-P 1'
_symmetry_space_group_name_H-M 'P -1'
_atom_sites_solution_hydrogens geom
_atom_sites_solution_primary direct
_atom_sites_solution_secondary difmap
_audit_creation_method SHELXL-97
_cell_angle_alpha 79.627(5)
_cell_angle_beta 75.548(5)
_cell_angle_gamma 80.163(5)
_cell_formula_units_Z 2
_cell_length_a 13.424(5)
_cell_length_b 15.123(5)
_cell_length_c 15.702(5)
_cell_measurement_reflns_used 5224
_cell_measurement_temperature 293(2)
_cell_measurement_theta_max 29.1802
_cell_measurement_theta_min 3.0244
_cell_volume 3009.7(18)
_computing_cell_refinement CrysAlis
_computing_data_collection 'CrysAlis (Oxford Diffraction, 2006)'
_computing_data_reduction CrysAlis
_computing_structure_refinement 'SHELXL-97 (Sheldrick, 2008)'
_computing_structure_solution 'SHELXL-97 (Sheldrick, 2008)'
_diffrn_ambient_temperature 293(2)
_diffrn_detector_area_resol_mean 10.0
_diffrn_measured_fraction_theta_full 0.968
_diffrn_measured_fraction_theta_max 0.968
_diffrn_measurement_device_type 'Oxford Diffraction Gemini R Ultra'
_diffrn_measurement_method '\w scan'
_diffrn_radiation_monochromator graphite
_diffrn_radiation_source 'fine-focus sealed tube'
_diffrn_radiation_type MoK\a
_diffrn_radiation_wavelength 0.71069
_diffrn_reflns_av_R_equivalents 0.0470
_diffrn_reflns_av_sigmaI/netI 0.0902
_diffrn_reflns_limit_h_max 16
_diffrn_reflns_limit_h_min -13
_diffrn_reflns_limit_k_max 15
_diffrn_reflns_limit_k_min -18
_diffrn_reflns_limit_l_max 18
_diffrn_reflns_limit_l_min -15
_diffrn_reflns_number 17604
_diffrn_reflns_theta_full 25.35
_diffrn_reflns_theta_max 25.35
_diffrn_reflns_theta_min 2.85
_exptl_absorpt_coefficient_mu 1.138
_exptl_absorpt_correction_T_max 1.00000
_exptl_absorpt_correction_T_min 0.96366
_exptl_absorpt_correction_type multi-scan
_exptl_absorpt_process_details
;
CrysAlis (Oxford Diffraction, 2006)
;
_exptl_crystal_colour colorless
_exptl_crystal_density_diffrn 1.785
_exptl_crystal_density_method 'not measured'
_exptl_crystal_description block
_exptl_crystal_F_000 1614
_exptl_crystal_size_max 0.24
_exptl_crystal_size_mid 0.22
_exptl_crystal_size_min 0.19
_refine_diff_density_max 1.020
_refine_diff_density_min -0.654
_refine_diff_density_rms 0.109
_refine_ls_extinction_method none
_refine_ls_goodness_of_fit_ref 0.997
_refine_ls_hydrogen_treatment mixed
_refine_ls_matrix_type full
_refine_ls_number_parameters 898
_refine_ls_number_reflns 10677
_refine_ls_number_restraints 5
_refine_ls_restrained_S_all 0.997
_refine_ls_R_factor_all 0.0815
_refine_ls_R_factor_gt 0.0469
_refine_ls_shift/su_max 0.021
_refine_ls_shift/su_mean 0.000
_refine_ls_structure_factor_coef Fsqd
_refine_ls_weighting_details 'calc w=1/[\s^2^(Fo^2^)+(0.0183P)^2^+0.0000P] where P=(Fo^2^+2Fc^2^)/3'
_refine_ls_weighting_scheme calc
_refine_ls_wR_factor_gt 0.0720
_refine_ls_wR_factor_ref 0.0847
_reflns_number_gt 7498
_reflns_number_total 10677
_reflns_threshold_expression >2\s(I)
_cod_data_source_file cg2015644_si_002.cif
_cod_data_source_block compound-4
_cod_original_sg_symbol_Hall '-p 1'
_cod_original_sg_symbol_H-M p-1
_cod_original_formula_sum 'C62 H47 Cd3 N16 O16.50'
_cod_database_code 4505921

loop_
_symmetry_equiv_pos_as_xyz
'x, y, z'
'-x, -y, -z'

loop_
_atom_site_label
_atom_site_type_symbol
_atom_site_fract_x
_atom_site_fract_y
_atom_site_fract_z
_atom_site_U_iso_or_equiv
_atom_site_adp_type
_atom_site_occupancy
_atom_site_symmetry_multiplicity
_atom_site_calc_flag
_atom_site_refinement_flags
Cd1 Cd -0.62669(3) 0.40501(3) 0.14665(2) 0.02933(11) Uani 1 1 d .
Cd2 Cd 0.28228(3) 0.21991(3) 0.33886(2) 0.02873(11) Uani 1 1 d .
Cd3 Cd 0.17817(3) 0.16958(3) 0.59127(2) 0.02962(11) Uani 1 1 d .
O2 O -0.6946(3) 0.3769(2) 0.3158(2) 0.0343(9) Uani 1 1 d .
O4 O -1.0752(3) 0.7321(2) 0.4909(2) 0.0360(9) Uani 1 1 d .
C25 C 0.0504(5) 0.0718(4) 1.1449(3) 0.0398(14) Uani 1 1 d .
O3 O -1.0726(3) 0.6962(2) 0.3604(2) 0.0411(10) Uani 1 1 d .
O9 O 0.2675(3) 0.0345(2) 0.5696(2) 0.0396(10) Uani 1 1 d .
N1 N -0.4493(3) 0.3612(3) 0.1575(2) 0.0348(11) Uani 1 1 d .
C33 C -0.9549(4) 0.6074(3) 0.4416(3) 0.0260(12) Uani 1 1 d .
O8 O 0.2411(2) 0.0824(2) 0.4345(2) 0.0322(9) Uani 1 1 d .
C16 C 0.1709(4) 0.2100(4) 0.7905(3) 0.0389(14) Uani 1 1 d .
H16 H 0.1364 0.2678 0.7778 0.047 Uiso 1 1 calc R
N9 N 0.2149(3) 0.1540(3) 0.7311(2) 0.0359(11) Uani 1 1 d .
O5 O -0.8212(3) 0.4989(3) 0.6140(2) 0.0409(10) Uani 1 1 d .
N11 N 0.1837(3) 0.1709(3) 0.8704(3) 0.0387(11) Uani 1 1 d U
N12 N 0.0883(4) 0.1568(3) 1.0233(2) 0.0390(12) Uani 1 1 d .
N4 N -0.0317(3) 0.2175(3) 0.3021(3) 0.0343(11) Uani 1 1 d .
N2 N -0.3538(3) 0.3413(3) 0.3979(2) 0.0336(11) Uani 1 1 d .
N6 N 0.1209(3) 0.2415(3) 0.3094(2) 0.0306(10) Uani 1 1 d .
C35 C -0.8459(4) 0.5144(3) 0.5325(3) 0.0270(12) Uani 1 1 d .
C23 C -0.1375(6) 0.2540(6) 0.8486(4) 0.071(2) Uani 1 1 d .
H23 H -0.1350 0.3064 0.8072 0.085 Uiso 1 1 calc R
N8 N -0.3993(4) 0.4073(4) 0.7134(3) 0.0435(13) Uani 1 1 d .
C38 C -0.9030(4) 0.5582(3) 0.3709(3) 0.0272(12) Uani 1 1 d .
H38 H -0.9228 0.5721 0.3169 0.033 Uiso 1 1 calc R
C31 C -0.7620(4) 0.4442(4) 0.3043(3) 0.0315(13) Uani 1 1 d .
C37 C -0.8236(4) 0.4902(3) 0.3820(3) 0.0255(12) Uani 1 1 d .
N7 N -0.2224(3) 0.2481(3) 0.4472(2) 0.0342(11) Uani 1 1 d .
N10 N 0.2371(4) 0.0852(3) 0.8664(3) 0.0432(12) Uani 1 1 d .
C36 C -0.7961(4) 0.4658(3) 0.4639(3) 0.0276(12) Uani 1 1 d .
H36 H -0.7448 0.4174 0.4722 0.033 Uiso 1 1 calc R
N14 N 0.1281(4) 0.1138(3) 1.0957(3) 0.0424(12) Uani 1 1 d .
N5 N -0.0025(4) 0.2800(4) 0.2294(3) 0.0527(14) Uani 1 1 d U
C18 C 0.1582(4) 0.2087(4) 0.9517(3) 0.0350(13) Uani 1 1 d U
H18A H 0.1253 0.2707 0.9414 0.042 Uiso 1 1 calc R
H18B H 0.2215 0.2099 0.9703 0.042 Uiso 1 1 calc R
N3 N -0.2162(3) 0.2443(3) 0.3594(2) 0.0346(11) Uani 1 1 d .
C34 C -0.9239(4) 0.5847(3) 0.5207(3) 0.0257(12) Uani 1 1 d .
H34 H -0.9562 0.6174 0.5672 0.031 Uiso 1 1 calc R
C6 C -0.2943(4) 0.3012(4) 0.3307(3) 0.0352(14) Uani 1 1 d .
C10 C -0.3055(4) 0.3078(4) 0.4668(3) 0.0325(13) Uani 1 1 d .
C9 C 0.0411(4) 0.1969(4) 0.3474(3) 0.0334(13) Uani 1 1 d .
H9 H 0.0370 0.1561 0.3997 0.040 Uiso 1 1 calc R
C32 C -1.0390(4) 0.6824(4) 0.4300(3) 0.0284(12) Uani 1 1 d .
N15 N -0.0352(4) 0.0840(3) 1.1094(3) 0.0441(12) Uani 1 1 d .
C4 C -0.3173(4) 0.3186(4) 0.2418(3) 0.0341(14) Uani 1 1 d .
C13 C -0.3288(5) 0.3354(4) 0.7020(3) 0.0461(16) Uani 1 1 d .
H13 H -0.2991 0.3076 0.7493 0.055 Uiso 1 1 calc R
C7 C -0.1301(4) 0.1822(4) 0.3180(3) 0.0385(14) Uani 1 1 d .
H7A H -0.1415 0.1724 0.2620 0.046 Uiso 1 1 calc R
H7B H -0.1271 0.1242 0.3562 0.046 Uiso 1 1 calc R
C1 C -0.3724(4) 0.3645(4) 0.0832(3) 0.0375(14) Uani 1 1 d .
H1 H -0.3904 0.3817 0.0285 0.045 Uiso 1 1 calc R
C5 C -0.4199(4) 0.3370(3) 0.2354(3) 0.0287(12) Uani 1 1 d .
H5 H -0.4713 0.3324 0.2876 0.034 Uiso 1 1 calc R
C20 C -0.0740(4) 0.1619(4) 0.9688(3) 0.0438(15) Uani 1 1 d .
C15 C -0.4155(4) 0.4134(4) 0.5654(3) 0.0450(16) Uani 1 1 d .
H15 H -0.4477 0.4412 0.5196 0.054 Uiso 1 1 calc R
C11 C -0.3401(4) 0.3397(4) 0.5534(3) 0.0313(13) Uani 1 1 d .
C39 C -0.7443(4) 0.4277(4) 0.6312(3) 0.0376(14) Uani 1 1 d .
H39A H -0.6784 0.4389 0.5912 0.045 Uiso 1 1 calc R
H39B H -0.7617 0.3714 0.6210 0.045 Uiso 1 1 calc R
C19 C -0.0080(4) 0.1375(4) 1.0323(3) 0.0366(14) Uani 1 1 d .
C3 C -0.2405(4) 0.3208(4) 0.1645(3) 0.0439(16) Uani 1 1 d .
H3 H -0.1708 0.3069 0.1663 0.053 Uiso 1 1 calc R
C24 C -0.0717(5) 0.2381(5) 0.9048(4) 0.0584(18) Uani 1 1 d .
H24 H -0.0251 0.2786 0.9002 0.070 Uiso 1 1 calc R
C21 C -0.1447(5) 0.1053(4) 0.9711(4) 0.0500(16) Uani 1 1 d .
H21 H -0.1500 0.0532 1.0128 0.060 Uiso 1 1 calc R
C2 C -0.2707(4) 0.3442(4) 0.0844(3) 0.0480(17) Uani 1 1 d .
H2 H -0.2209 0.3460 0.0313 0.058 Uiso 1 1 calc R
C12 C -0.2970(4) 0.2991(4) 0.6225(3) 0.0420(15) Uani 1 1 d .
H12 H -0.2473 0.2482 0.6169 0.050 Uiso 1 1 calc R
C47 C 0.2862(4) 0.0294(4) 0.4870(3) 0.0281(12) Uani 1 1 d .
C17 C 0.2532(4) 0.0796(4) 0.7808(4) 0.0463(16) Uani 1 1 d .
H17 H 0.2884 0.0282 0.7566 0.056 Uiso 1 1 calc R
N13 N -0.2050(5) 0.1988(5) 0.8497(3) 0.0730(18) Uani 1 1 d .
C14 C -0.4428(5) 0.4455(4) 0.6457(4) 0.0525(17) Uani 1 1 d .
H14 H -0.4933 0.4956 0.6531 0.063 Uiso 1 1 calc R
C8 C 0.0873(5) 0.2916(4) 0.2377(3) 0.0530(17) Uani 1 1 d U
H8 H 0.1271 0.3319 0.1971 0.064 Uiso 1 1 calc R
C22 C -0.2076(5) 0.1262(5) 0.9117(4) 0.0641(19) Uani 1 1 d .
H22 H -0.2552 0.0870 0.9150 0.077 Uiso 1 1 calc R
O1 O -0.7759(3) 0.4781(3) 0.2281(2) 0.0438(10) Uani 1 1 d .
C40 C -0.7350(4) 0.4196(4) 0.7261(3) 0.0342(13) Uani 1 1 d .
C26 C 0.0550(4) 0.0133(4) 1.2291(3) 0.0372(14) Uani 1 1 d .
C41 C -0.6510(4) 0.3677(4) 0.7522(3) 0.0379(14) Uani 1 1 d .
H41 H -0.6021 0.3351 0.7121 0.045 Uiso 1 1 calc R
C27 C -0.0265(4) -0.0366(4) 1.2695(3) 0.0392(14) Uani 1 1 d .
H27 H -0.0814 -0.0300 1.2416 0.047 Uiso 1 1 calc R
C42 C -0.6380(4) 0.3632(4) 0.8374(3) 0.0434(15) Uani 1 1 d .
H42 H -0.5797 0.3285 0.8538 0.052 Uiso 1 1 calc R
N16 N -0.0311(3) -0.0933(3) 1.3452(2) 0.0373(11) Uani 1 1 d .
C28 C 0.0508(4) -0.1039(4) 1.3831(3) 0.0404(14) Uani 1 1 d .
H28 H 0.0507 -0.1447 1.4351 0.049 Uiso 1 1 calc R
C48 C 0.3723(4) -0.0438(3) 0.4549(3) 0.0253(12) Uani 1 1 d .
C49 C 0.3948(4) -0.0588(3) 0.3663(3) 0.0269(12) Uani 1 1 d .
H49 H 0.3552 -0.0256 0.3275 0.032 Uiso 1 1 calc R
C51 C 0.5385(3) -0.1705(3) 0.3937(3) 0.0243(11) Uani 1 1 d .
H51 H 0.5937 -0.2134 0.3734 0.029 Uiso 1 1 calc R
C53 C 0.4332(3) -0.0917(3) 0.5120(3) 0.0260(12) Uani 1 1 d .
H53 H 0.4172 -0.0823 0.5710 0.031 Uiso 1 1 calc R
C50 C 0.4768(4) -0.1236(4) 0.3368(3) 0.0303(13) Uani 1 1 d .
C52 C 0.5182(4) -0.1537(3) 0.4811(3) 0.0252(11) Uani 1 1 d .
O12 O 0.5052(3) -0.1455(3) 0.25233(19) 0.0409(10) Uani 1 1 d .
C54 C 0.5915(4) -0.1941(3) 0.5390(3) 0.0260(11) Uani 1 1 d .
C56 C 0.4950(4) -0.1234(4) 0.1005(3) 0.0405(15) Uani 1 1 d .
C55 C 0.4434(4) -0.0985(4) 0.1915(3) 0.0484(17) Uani 1 1 d .
H55A H 0.4381 -0.0335 0.1904 0.058 Uiso 1 1 calc R
H55B H 0.3741 -0.1158 0.2100 0.058 Uiso 1 1 calc R
O11 O 0.6809(3) -0.2334(2) 0.5057(2) 0.0341(9) Uani 1 1 d .
O10 O 0.5649(2) -0.1851(2) 0.62023(19) 0.0340(9) Uani 1 1 d .
C59 C 0.5883(4) -0.1595(4) -0.0716(3) 0.0312(13) Uani 1 1 d .
C46 C -0.6918(6) 0.4074(4) 0.9901(3) 0.0453(16) Uani 1 1 d .
C60 C 0.6199(4) -0.0935(4) -0.0384(3) 0.0388(14) Uani 1 1 d .
H60 H 0.6714 -0.0602 -0.0735 0.047 Uiso 1 1 calc R
C44 C -0.7964(5) 0.4576(4) 0.8735(3) 0.0520(18) Uani 1 1 d .
H44 H -0.8479 0.4863 0.9150 0.062 Uiso 1 1 calc R
C61 C 0.5746(4) -0.0767(4) 0.0479(3) 0.0452(16) Uani 1 1 d .
H61 H 0.5980 -0.0335 0.0709 0.054 Uiso 1 1 calc R
C57 C 0.4624(4) -0.1879(4) 0.0665(3) 0.0432(15) Uani 1 1 d .
H57 H 0.4085 -0.2191 0.1005 0.052 Uiso 1 1 calc R
C58 C 0.5097(4) -0.2068(4) -0.0187(3) 0.0424(15) Uani 1 1 d .
H58 H 0.4884 -0.2518 -0.0406 0.051 Uiso 1 1 calc R
C45 C -0.8092(4) 0.4650(4) 0.7864(3) 0.0490(17) Uani 1 1 d .
H45 H -0.8671 0.5001 0.7697 0.059 Uiso 1 1 calc R
C43 C -0.7110(4) 0.4099(4) 0.8989(3) 0.0365(14) Uani 1 1 d .
O13 O 0.6740(3) -0.1165(3) -0.2217(2) 0.0441(10) Uani 1 1 d .
O7 O -0.6016(4) 0.4110(3) 0.9974(2) 0.0483(11) Uani 1 1 d .
C62 C 0.6365(4) -0.1763(4) -0.1651(3) 0.0309(13) Uani 1 1 d .
O6 O -0.7670(3) 0.4017(3) 1.0553(2) 0.0704(14) Uani 1 1 d .
O14 O 0.6356(3) -0.2531(3) -0.1872(2) 0.0437(10) Uani 1 1 d .
C30 C 0.1369(4) 0.0029(4) 1.2697(3) 0.0397(14) Uani 1 1 d .
H30 H 0.1929 0.0351 1.2452 0.048 Uiso 1 1 calc R
C29 C 0.1338(5) -0.0572(4) 1.3485(3) 0.0470(16) Uani 1 1 d .
H29 H 0.1881 -0.0655 1.3774 0.056 Uiso 1 1 calc R
O1W O -0.5777(3) 0.5474(3) 0.1219(2) 0.0446(10) Uani 1 1 d .
H1A H -0.5811 0.5627 0.1722 0.067 Uiso 1 1 d R
H1B H -0.5211 0.5615 0.0876 0.067 Uiso 1 1 d R
O3W O 0.0042(6) 0.3740(6) 1.0306(4) 0.063(3) Uani 0.50 1 d P
H3A H 0.0075 0.3270 1.0667 0.094 Uiso 0.50 1 d PR
H3B H -0.0384 0.3723 0.9994 0.094 Uiso 0.50 1 d PR
O4W O -0.9319(6) 0.5335(7) 1.1207(5) 0.074(3) Uani 0.50 1 d P
H4A H -0.8955 0.4964 1.0867 0.111 Uiso 0.50 1 d PR
H4B H -0.9019 0.5317 1.1628 0.111 Uiso 0.50 1 d PR
O2W O 0.4052(6) -0.1095(6) 0.7602(5) 0.060(3) Uani 0.50 1 d PD
H2B H 0.412(10) -0.155(5) 0.799(6) 0.090 Uiso 0.50 1 d PD
H2A H 0.448(8) -0.072(7) 0.750(8) 0.090 Uiso 0.50 1 d PD

loop_
_atom_site_aniso_label
_atom_site_aniso_U_11
_atom_site_aniso_U_22
_atom_site_aniso_U_33
_atom_site_aniso_U_23
_atom_site_aniso_U_13
_atom_site_aniso_U_12
Cd1 0.0326(2) 0.0371(3) 0.01701(18) -0.00629(16) -0.00505(14) 0.00057(18)
Cd2 0.0298(2) 0.0342(3) 0.02105(18) -0.00158(15) -0.01021(14) 0.00295(18)
Cd3 0.0284(2) 0.0307(3) 0.02266(19) -0.00269(16) -0.00130(14) 0.00770(18)
O2 0.032(2) 0.031(2) 0.0362(19) -0.0124(16) -0.0063(15) 0.0110(18)
O4 0.039(2) 0.034(2) 0.0295(19) -0.0060(16) -0.0065(15) 0.0107(18)
C25 0.046(4) 0.036(4) 0.032(3) -0.003(3) -0.001(3) -0.007(3)
O3 0.050(2) 0.038(3) 0.035(2) -0.0077(17) -0.0205(17) 0.0146(19)
O9 0.045(2) 0.045(3) 0.0204(18) -0.0107(16) -0.0057(15) 0.0201(19)
N1 0.032(3) 0.043(3) 0.029(2) -0.003(2) -0.0083(19) -0.006(2)
C33 0.030(3) 0.019(3) 0.026(3) -0.001(2) -0.004(2) -0.002(2)
O8 0.032(2) 0.032(2) 0.0314(18) -0.0044(16) -0.0127(15) 0.0070(17)
C16 0.043(4) 0.037(4) 0.031(3) 0.004(3) -0.007(2) 0.000(3)
N9 0.042(3) 0.035(3) 0.027(2) 0.000(2) -0.0081(19) 0.002(2)
O5 0.052(2) 0.040(3) 0.0327(19) -0.0116(17) -0.0261(17) 0.019(2)
N11 0.048(3) 0.035(3) 0.028(2) 0.0063(18) -0.0061(19) -0.006(2)
N12 0.047(3) 0.042(3) 0.025(2) 0.002(2) -0.006(2) -0.007(2)
N4 0.027(3) 0.040(3) 0.034(2) -0.010(2) -0.0027(19) -0.002(2)
N2 0.031(3) 0.038(3) 0.030(2) -0.008(2) -0.0084(18) 0.005(2)
N6 0.026(3) 0.040(3) 0.024(2) -0.0032(19) -0.0083(18) 0.000(2)
C35 0.029(3) 0.032(3) 0.021(2) -0.004(2) -0.010(2) 0.000(2)
C23 0.061(5) 0.080(6) 0.062(4) 0.029(4) -0.021(4) -0.013(4)
N8 0.042(3) 0.057(4) 0.033(3) -0.015(2) -0.005(2) -0.010(3)
C38 0.034(3) 0.027(3) 0.019(2) 0.000(2) -0.006(2) -0.005(3)
C31 0.038(3) 0.030(3) 0.026(3) -0.008(2) -0.003(2) -0.005(3)
C37 0.026(3) 0.029(3) 0.020(2) -0.007(2) -0.001(2) -0.001(2)
N7 0.036(3) 0.041(3) 0.028(2) -0.006(2) -0.0120(18) -0.003(2)
N10 0.043(3) 0.046(4) 0.041(3) 0.003(2) -0.019(2) -0.005(3)
C36 0.028(3) 0.018(3) 0.030(3) 0.000(2) -0.004(2) 0.005(2)
N14 0.051(3) 0.044(3) 0.030(2) 0.002(2) -0.011(2) -0.005(3)
N5 0.033(3) 0.072(4) 0.048(3) 0.017(3) -0.020(2) -0.005(3)
C18 0.035(3) 0.031(4) 0.039(3) 0.000(2) -0.004(2) -0.015(3)
N3 0.031(3) 0.044(3) 0.030(2) -0.014(2) -0.0099(18) 0.004(2)
C34 0.024(3) 0.032(3) 0.021(2) -0.009(2) -0.0034(19) 0.001(2)
C6 0.029(3) 0.050(4) 0.029(3) -0.013(3) -0.007(2) -0.005(3)
C10 0.035(3) 0.039(4) 0.022(3) -0.007(2) -0.004(2) -0.001(3)
C9 0.029(3) 0.046(4) 0.027(3) -0.010(2) -0.010(2) 0.000(3)
C32 0.026(3) 0.030(3) 0.027(3) -0.001(2) -0.006(2) -0.001(2)
N15 0.043(3) 0.048(3) 0.039(3) 0.001(2) -0.010(2) -0.004(3)
C4 0.033(3) 0.044(4) 0.026(3) -0.011(2) -0.007(2) 0.000(3)
C13 0.051(4) 0.060(5) 0.028(3) 0.001(3) -0.013(3) -0.011(3)
C7 0.036(3) 0.044(4) 0.036(3) -0.014(3) -0.008(2) 0.002(3)
C1 0.037(4) 0.049(4) 0.027(3) -0.008(2) -0.010(2) -0.001(3)
C5 0.026(3) 0.035(3) 0.025(3) -0.001(2) -0.006(2) -0.004(2)
C20 0.042(4) 0.046(4) 0.035(3) 0.000(3) -0.005(3) 0.008(3)
C15 0.056(4) 0.044(4) 0.030(3) -0.007(3) -0.012(3) 0.012(3)
C11 0.026(3) 0.044(4) 0.027(3) -0.004(2) -0.008(2) -0.010(3)
C39 0.048(4) 0.036(4) 0.029(3) -0.009(2) -0.012(2) 0.003(3)
C19 0.040(4) 0.037(4) 0.031(3) -0.001(3) -0.005(2) -0.010(3)
C3 0.029(3) 0.065(5) 0.037(3) -0.014(3) -0.009(2) 0.004(3)
C24 0.055(4) 0.060(5) 0.054(4) 0.017(3) -0.017(3) -0.011(4)
C21 0.055(4) 0.039(4) 0.059(4) 0.008(3) -0.029(3) -0.007(3)
C2 0.043(4) 0.073(5) 0.025(3) -0.015(3) -0.002(2) 0.003(3)
C12 0.048(4) 0.041(4) 0.036(3) -0.010(3) -0.010(3) 0.002(3)
C47 0.025(3) 0.029(3) 0.029(3) -0.005(2) -0.005(2) 0.001(2)
C17 0.048(4) 0.046(4) 0.044(3) -0.008(3) -0.011(3) -0.002(3)
N13 0.073(5) 0.081(5) 0.064(4) 0.018(3) -0.032(3) -0.010(4)
C14 0.053(4) 0.052(5) 0.050(4) -0.019(3) -0.007(3) 0.006(3)
C8 0.053(4) 0.057(5) 0.041(3) 0.018(3) -0.014(3) -0.005(3)
C22 0.068(5) 0.060(5) 0.072(4) -0.006(4) -0.037(4) -0.003(4)
O1 0.050(2) 0.054(3) 0.0225(19) -0.0106(17) -0.0077(16) 0.013(2)
C40 0.033(3) 0.043(4) 0.026(3) -0.005(2) -0.012(2) 0.000(3)
C26 0.039(4) 0.038(4) 0.030(3) -0.003(2) -0.002(2) -0.001(3)
C41 0.044(4) 0.040(4) 0.034(3) -0.013(3) -0.018(2) 0.005(3)
C27 0.042(4) 0.039(4) 0.036(3) 0.002(3) -0.013(2) -0.006(3)
C42 0.048(4) 0.051(4) 0.033(3) -0.009(3) -0.018(3) 0.003(3)
N16 0.038(3) 0.042(3) 0.025(2) 0.003(2) -0.0020(19) -0.004(2)
C28 0.043(4) 0.044(4) 0.031(3) 0.003(3) -0.009(3) -0.006(3)
C48 0.024(3) 0.030(3) 0.021(2) -0.010(2) -0.0021(19) 0.003(2)
C49 0.027(3) 0.032(3) 0.023(2) -0.006(2) -0.011(2) 0.004(2)
C51 0.018(3) 0.020(3) 0.032(3) -0.009(2) 0.001(2) 0.001(2)
C53 0.024(3) 0.033(3) 0.020(2) -0.007(2) -0.004(2) 0.001(2)
C50 0.032(3) 0.034(3) 0.025(3) -0.010(2) -0.007(2) 0.003(3)
C52 0.025(3) 0.024(3) 0.025(3) -0.001(2) -0.009(2) 0.002(2)
O12 0.050(2) 0.051(3) 0.0200(17) -0.0169(17) -0.0146(15) 0.021(2)
C54 0.022(3) 0.021(3) 0.033(3) 0.003(2) -0.009(2) -0.001(2)
C56 0.046(4) 0.050(4) 0.022(3) -0.009(3) -0.011(2) 0.012(3)
C55 0.054(4) 0.059(5) 0.025(3) -0.015(3) -0.010(2) 0.021(3)
O11 0.029(2) 0.030(2) 0.0368(19) 0.0012(16) -0.0076(15) 0.0087(17)
O10 0.030(2) 0.049(3) 0.0212(18) -0.0065(16) -0.0097(14) 0.0066(18)
C59 0.041(3) 0.032(3) 0.018(2) -0.007(2) -0.005(2) 0.003(3)
C46 0.078(5) 0.039(4) 0.020(3) -0.004(2) -0.013(3) -0.007(3)
C60 0.040(3) 0.040(4) 0.037(3) -0.009(3) -0.007(2) -0.008(3)
C44 0.063(4) 0.062(5) 0.029(3) -0.018(3) -0.008(3) 0.006(4)
C61 0.050(4) 0.051(4) 0.042(3) -0.025(3) -0.022(3) 0.010(3)
C57 0.050(4) 0.042(4) 0.030(3) 0.000(3) 0.000(2) -0.005(3)
C58 0.053(4) 0.047(4) 0.025(3) -0.013(3) -0.003(3) -0.003(3)
C45 0.054(4) 0.060(5) 0.032(3) -0.013(3) -0.016(3) 0.012(3)
C43 0.051(4) 0.034(4) 0.026(3) 0.000(2) -0.015(2) -0.006(3)
O13 0.056(3) 0.042(3) 0.0264(19) -0.0023(18) 0.0035(17) -0.005(2)
O7 0.075(3) 0.053(3) 0.0245(19) -0.0032(17) -0.0240(19) -0.014(2)
C62 0.031(3) 0.037(4) 0.024(3) -0.006(3) -0.010(2) 0.005(3)
O6 0.075(3) 0.105(4) 0.029(2) -0.012(2) -0.006(2) -0.010(3)
O14 0.071(3) 0.030(2) 0.0271(19) -0.0106(17) -0.0019(17) -0.004(2)
C30 0.034(3) 0.039(4) 0.045(3) 0.004(3) -0.009(3) -0.011(3)
C29 0.049(4) 0.056(5) 0.039(3) 0.007(3) -0.018(3) -0.018(3)
O1W 0.060(3) 0.048(3) 0.0294(19) -0.0125(17) -0.0067(17) -0.014(2)
O3W 0.060(6) 0.058(6) 0.039(4) 0.011(4) 0.012(4) 0.025(5)
O4W 0.036(5) 0.103(8) 0.071(5) 0.020(5) -0.031(4) 0.019(5)
O2W 0.067(6) 0.038(6) 0.050(5) -0.009(4) 0.002(4) 0.040(5)

loop_
_atom_type_symbol
_atom_type_description
_atom_type_scat_dispersion_real
_atom_type_scat_dispersion_imag
_atom_type_scat_source
C C 0.0033 0.0016 'International Tables Vol C Tables 4.2.6.8 and 6.1.1.4'
H H 0.0000 0.0000 'International Tables Vol C Tables 4.2.6.8 and 6.1.1.4'
N N 0.0061 0.0033 'International Tables Vol C Tables 4.2.6.8 and 6.1.1.4'
O O 0.0106 0.0060 'International Tables Vol C Tables 4.2.6.8 and 6.1.1.4'
Cd Cd -0.8075 1.2024 'International Tables Vol C Tables 4.2.6.8 and 6.1.1.4'

loop_
_geom_angle_atom_site_label_1
_geom_angle_atom_site_label_2
_geom_angle_atom_site_label_3
_geom_angle
_geom_angle_site_symmetry_1
_geom_angle_site_symmetry_3
O7 Cd1 O14 98.53(13) 1_554 2
O7 Cd1 O1W 88.61(13) 1_554 .
O14 Cd1 O1W 164.14(13) 2 .
O7 Cd1 O1 121.04(14) 1_554 .
O14 Cd1 O1 106.29(13) 2 .
O1W Cd1 O1 81.58(13) . .
O7 Cd1 N1 97.96(15) 1_554 .
O14 Cd1 N1 83.18(15) 2 .
O1W Cd1 N1 81.81(14) . .
O1 Cd1 N1 136.89(12) . .
O7 Cd1 O2 165.10(14) 1_554 .
O14 Cd1 O2 72.41(11) 2 .
O1W Cd1 O2 103.20(11) . .
O1 Cd1 O2 53.38(11) . .
N1 Cd1 O2 92.76(12) . .
O7 Cd1 O6 52.37(14) 1_554 1_554
O14 Cd1 O6 85.28(14) 2 1_554
O1W Cd1 O6 110.14(14) . 1_554
O1 Cd1 O6 77.15(12) . 1_554
N1 Cd1 O6 145.93(12) . 1_554
O2 Cd1 O6 114.00(12) . 1_554
O10 Cd2 N6 173.35(15) 2_656 .
O10 Cd2 O14 92.30(12) 2_656 2_655
N6 Cd2 O14 92.86(13) . 2_655
O10 Cd2 O8 84.20(12) 2_656 .
N6 Cd2 O8 89.21(14) . .
O14 Cd2 O8 133.54(11) 2_655 .
O10 Cd2 O2 88.61(13) 2_656 1_655
N6 Cd2 O2 96.82(14) . 1_655
O14 Cd2 O2 74.28(11) 2_655 1_655
O8 Cd2 O2 151.37(10) . 1_655
O10 Cd2 O13 96.16(12) 2_656 2_655
N6 Cd2 O13 83.73(13) . 2_655
O14 Cd2 O13 52.27(12) 2_655 2_655
O8 Cd2 O13 81.98(11) . 2_655
O2 Cd2 O13 126.42(11) 1_655 2_655
O9 Cd3 O4 131.06(11) . 2_466
O9 Cd3 N9 90.81(13) . .
O4 Cd3 N9 137.60(13) 2_466 .
O9 Cd3 O11 87.40(13) . 2_656
O4 Cd3 O11 86.57(12) 2_466 2_656
N9 Cd3 O11 104.18(14) . 2_656
O9 Cd3 N16 87.02(15) . 2_557
O4 Cd3 N16 86.58(14) 2_466 2_557
N9 Cd3 N16 89.88(15) . 2_557
O11 Cd3 N16 164.94(12) 2_656 2_557
O9 Cd3 O3 170.51(12) . 2_466
O4 Cd3 O3 55.89(11) 2_466 2_466
N9 Cd3 O3 81.74(13) . 2_466
O11 Cd3 O3 100.09(12) 2_656 2_466
N16 Cd3 O3 87.09(14) 2_557 2_466
O9 Cd3 C32 158.16(13) . 2_466
O4 Cd3 C32 28.17(11) 2_466 2_466
N9 Cd3 C32 109.43(14) . 2_466
O11 Cd3 C32 95.18(14) 2_656 2_466
N16 Cd3 C32 84.98(16) 2_557 2_466
O3 Cd3 C32 27.80(11) 2_466 2_466
C31 O2 Cd2 126.9(3) . 1_455
C31 O2 Cd1 85.8(3) . .
Cd2 O2 Cd1 101.21(10) 1_455 .
C32 O4 Cd3 93.2(3) . 2_466
N14 C25 N15 114.7(5) . .
N14 C25 C26 123.5(5) . .
N15 C25 C26 121.7(5) . .
C32 O3 Cd3 89.2(3) . 2_466
C47 O9 Cd3 107.9(3) . .
C5 N1 C1 116.5(4) . .
C5 N1 Cd1 123.5(3) . .
C1 N1 Cd1 120.0(3) . .
C34 C33 C38 118.3(4) . .
C34 C33 C32 120.9(4) . .
C38 C33 C32 120.8(4) . .
C47 O8 Cd2 132.9(3) . .
N11 C16 N9 109.9(5) . .
N11 C16 H16 125.1 . .
N9 C16 H16 125.1 . .
C16 N9 C17 103.0(4) . .
C16 N9 Cd3 124.1(3) . .
C17 N9 Cd3 129.8(3) . .
C35 O5 C39 119.0(3) . .
C16 N11 N10 110.4(4) . .
C16 N11 C18 129.1(5) . .
N10 N11 C18 120.3(4) . .
C19 N12 N14 110.4(4) . .
C19 N12 C18 132.9(4) . .
N14 N12 C18 116.6(4) . .
C9 N4 N5 109.9(5) . .
C9 N4 C7 129.8(5) . .
N5 N4 C7 120.3(4) . .
C6 N2 C10 103.7(4) . .
C9 N6 C8 100.7(5) . .
C9 N6 Cd2 129.2(4) . .
C8 N6 Cd2 129.1(4) . .
O5 C35 C36 123.8(4) . .
O5 C35 C34 116.0(4) . .
C36 C35 C34 120.2(4) . .
N13 C23 C24 123.6(7) . .
N13 C23 H23 118.2 . .
C24 C23 H23 118.2 . .
C13 N8 C14 117.9(5) . .
C37 C38 C33 120.1(4) . .
C37 C38 H38 119.9 . .
C33 C38 H38 119.9 . .
O2 C31 O1 121.8(4) . .
O2 C31 C37 120.0(4) . .
O1 C31 C37 118.1(5) . .
C38 C37 C36 120.6(4) . .
C38 C37 C31 119.9(4) . .
C36 C37 C31 119.4(4) . .
C10 N7 N3 102.3(4) . .
C17 N10 N11 101.5(4) . .
C35 C36 C37 119.2(4) . .
C35 C36 H36 120.4 . .
C37 C36 H36 120.4 . .
C25 N14 N12 102.0(5) . .
C8 N5 N4 101.5(5) . .
N11 C18 N12 112.4(4) . .
N11 C18 H18A 109.1 . .
N12 C18 H18A 109.1 . .
N11 C18 H18B 109.1 . .
N12 C18 H18B 109.1 . .
H18A C18 H18B 107.9 . .
C6 N3 N7 110.4(4) . .
C6 N3 C7 134.3(4) . .
N7 N3 C7 115.3(4) . .
C33 C34 C35 121.4(4) . .
C33 C34 H34 119.3 . .
C35 C34 H34 119.3 . .
N2 C6 N3 109.0(4) . .
N2 C6 C4 122.2(5) . .
N3 C6 C4 128.8(4) . .
N7 C10 N2 114.6(4) . .
N7 C10 C11 122.7(5) . .
N2 C10 C11 122.6(4) . .
N4 C9 N6 111.4(5) . .
N4 C9 H9 124.3 . .
N6 C9 H9 124.3 . .
O3 C32 O4 121.4(5) . .
O3 C32 C33 119.6(4) . .
O4 C32 C33 119.0(4) . .
O3 C32 Cd3 63.0(3) . 2_466
O4 C32 Cd3 58.6(2) . 2_466
C33 C32 Cd3 174.1(4) . 2_466
C19 N15 C25 103.7(5) . .
C3 C4 C5 118.7(4) . .
C3 C4 C6 122.6(5) . .
C5 C4 C6 118.6(4) . .
N8 C13 C12 123.1(5) . .
N8 C13 H13 118.5 . .
C12 C13 H13 118.5 . .
N3 C7 N4 111.4(4) . .
N3 C7 H7A 109.3 . .
N4 C7 H7A 109.3 . .
N3 C7 H7B 109.3 . .
N4 C7 H7B 109.3 . .
H7A C7 H7B 108.0 . .
N1 C1 C2 123.3(5) . .
N1 C1 H1 118.4 . .
C2 C1 H1 118.4 . .
N1 C5 C4 123.4(4) . .
N1 C5 H5 118.3 . .
C4 C5 H5 118.3 . .
C21 C20 C24 116.3(6) . .
C21 C20 C19 118.2(5) . .
C24 C20 C19 125.5(6) . .
C14 C15 C11 119.4(5) . .
C14 C15 H15 120.3 . .
C11 C15 H15 120.3 . .
C12 C11 C15 118.7(5) . .
C12 C11 C10 121.0(5) . .
C15 C11 C10 120.2(5) . .
O5 C39 C40 109.8(4) . .
O5 C39 H39A 109.7 . .
C40 C39 H39A 109.7 . .
O5 C39 H39B 109.7 . .
C40 C39 H39B 109.7 . .
H39A C39 H39B 108.2 . .
N15 C19 N12 109.2(5) . .
N15 C19 C20 122.2(5) . .
N12 C19 C20 128.4(5) . .
C4 C3 C2 117.9(5) . .
C4 C3 H3 121.1 . .
C2 C3 H3 121.1 . .
C23 C24 C20 120.3(7) . .
C23 C24 H24 119.8 . .
C20 C24 H24 119.8 . .
C22 C21 C20 119.6(6) . .
C22 C21 H21 120.2 . .
C20 C21 H21 120.2 . .
C1 C2 C3 120.2(5) . .
C1 C2 H2 119.9 . .
C3 C2 H2 119.9 . .
C11 C12 C13 118.6(5) . .
C11 C12 H12 120.7 . .
C13 C12 H12 120.7 . .
O8 C47 O9 123.3(4) . .
O8 C47 C48 121.1(4) . .
O9 C47 C48 115.5(4) . .
N10 C17 N9 115.2(5) . .
N10 C17 H17 122.4 . .
N9 C17 H17 122.4 . .
C23 N13 C22 115.9(6) . .
N8 C14 C15 122.3(5) . .
N8 C14 H14 118.8 . .
C15 C14 H14 118.8 . .
N5 C8 N6 116.5(6) . .
N5 C8 H8 121.8 . .
N6 C8 H8 121.8 . .
N13 C22 C21 124.2(7) . .
N13 C22 H22 117.9 . .
C21 C22 H22 117.9 . .
C31 O1 Cd1 97.5(3) . .
C41 C40 C45 119.6(4) . .
C41 C40 C39 119.6(4) . .
C45 C40 C39 120.8(5) . .
C30 C26 C27 117.9(5) . .
C30 C26 C25 123.7(5) . .
C27 C26 C25 118.3(5) . .
C40 C41 C42 120.7(5) . .
C40 C41 H41 119.7 . .
C42 C41 H41 119.7 . .
N16 C27 C26 124.4(5) . .
N16 C27 H27 117.8 . .
C26 C27 H27 117.8 . .
C41 C42 C43 120.7(5) . .
C41 C42 H42 119.6 . .
C43 C42 H42 119.6 . .
C27 N16 C28 116.8(5) . .
C27 N16 Cd3 120.4(4) . 2_557
C28 N16 Cd3 122.7(4) . 2_557
N16 C28 C29 122.8(5) . .
N16 C28 H28 118.6 . .
C29 C28 H28 118.6 . .
C53 C48 C49 120.2(4) . .
C53 C48 C47 119.6(4) . .
C49 C48 C47 120.0(4) . .
C50 C49 C48 119.4(4) . .
C50 C49 H49 120.3 . .
C48 C49 H49 120.3 . .
C50 C51 C52 120.5(4) . .
C50 C51 H51 119.8 . .
C52 C51 H51 119.8 . .
C48 C53 C52 120.3(4) . .
C48 C53 H53 119.9 . .
C52 C53 H53 119.9 . .
O12 C50 C51 115.0(4) . .
O12 C50 C49 124.8(4) . .
C51 C50 C49 120.2(4) . .
C53 C52 C51 119.4(4) . .
C53 C52 C54 119.5(4) . .
C51 C52 C54 120.9(4) . .
C50 O12 C55 116.6(3) . .
O10 C54 O11 121.2(4) . .
O10 C54 C52 118.7(4) . .
O11 C54 C52 120.1(4) . .
C57 C56 C61 118.9(5) . .
C57 C56 C55 121.9(6) . .
C61 C56 C55 119.2(5) . .
O12 C55 C56 108.2(4) . .
O12 C55 H55A 110.1 . .
C56 C55 H55A 110.1 . .
O12 C55 H55B 110.1 . .
C56 C55 H55B 110.1 . .
H55A C55 H55B 108.4 . .
C54 O11 Cd3 128.8(3) . 2_656
C54 O10 Cd2 101.9(3) . 2_656
C60 C59 C58 119.1(4) . .
C60 C59 C62 119.5(5) . .
C58 C59 C62 121.4(5) . .
O6 C46 O7 122.8(5) . .
O6 C46 C43 118.1(6) . .
O7 C46 C43 119.1(5) . .
C59 C60 C61 119.8(5) . .
C59 C60 H60 120.1 . .
C61 C60 H60 120.1 . .
C43 C44 C45 121.8(5) . .
C43 C44 H44 119.1 . .
C45 C44 H44 119.1 . .
C56 C61 C60 121.0(5) . .
C56 C61 H61 119.5 . .
C60 C61 H61 119.5 . .
C56 C57 C58 120.2(5) . .
C56 C57 H57 119.9 . .
C58 C57 H57 119.9 . .
C59 C58 C57 120.9(5) . .
C59 C58 H58 119.5 . .
C57 C58 H58 119.5 . .
C40 C45 C44 119.1(5) . .
C40 C45 H45 120.5 . .
C44 C45 H45 120.5 . .
C44 C43 C42 118.1(4) . .
C44 C43 C46 122.5(5) . .
C42 C43 C46 119.4(5) . .
C62 O13 Cd2 91.1(3) . 2_655
C46 O7 Cd1 101.2(3) . 1_556
O13 C62 O14 119.2(4) . .
O13 C62 C59 121.2(5) . .
O14 C62 C59 119.5(5) . .
C46 O6 Cd1 83.6(4) . 1_556
C62 O14 Cd1 149.0(3) . 2
C62 O14 Cd2 97.4(3) . 2_655
Cd1 O14 Cd2 111.21(13) 2 2_655
C26 C30 C29 118.4(5) . .
C26 C30 H30 120.8 . .
C29 C30 H30 120.8 . .
C28 C29 C30 119.7(5) . .
C28 C29 H29 120.1 . .
C30 C29 H29 120.1 . .
Cd1 O1W H1A 107.7 . .
Cd1 O1W H1B 123.8 . .
H1A O1W H1B 107.7 . .
H3A O3W H3B 110.2 . .
H4A O4W H4B 107.7 . .
H2B O2W H2A 117(2) . .

loop_
_geom_bond_atom_site_label_1
_geom_bond_atom_site_label_2
_geom_bond_distance
_geom_bond_site_symmetry_2
Cd1 O7 2.270(3) 1_554
Cd1 O14 2.286(4) 2
Cd1 O1W 2.297(4) .
Cd1 O1 2.311(3) .
Cd1 N1 2.400(4) .
Cd1 O2 2.566(3) .
Cd1 O6 2.648(4) 1_554
Cd2 O10 2.250(3) 2_656
Cd2 N6 2.284(4) .
Cd2 O14 2.364(3) 2_655
Cd2 O8 2.395(4) .
Cd2 O2 2.397(4) 1_655
Cd2 O13 2.522(3) 2_655
Cd3 O9 2.222(3) .
Cd3 O4 2.298(3) 2_466
Cd3 N9 2.331(4) .
Cd3 O11 2.342(3) 2_656
Cd3 N16 2.368(4) 2_557
Cd3 O3 2.396(3) 2_466
Cd3 C32 2.688(5) 2_466
O2 C31 1.260(6) .
O2 Cd2 2.397(4) 1_455
O4 C32 1.271(5) .
O4 Cd3 2.298(3) 2_466
C25 N14 1.317(7) .
C25 N15 1.370(7) .
C25 C26 1.460(7) .
O3 C32 1.254(5) .
O3 Cd3 2.396(3) 2_466
O9 C47 1.272(5) .
N1 C5 1.348(6) .
N1 C1 1.350(6) .
C33 C34 1.374(6) .
C33 C38 1.416(6) .
C33 C32 1.478(7) .
O8 C47 1.239(6) .
C16 N11 1.326(6) .
C16 N9 1.332(6) .
C16 H16 0.9300 .
N9 C17 1.351(7) .
O5 C35 1.371(5) .
O5 C39 1.398(6) .
N11 N10 1.373(6) .
N11 C18 1.431(6) .
N12 C19 1.342(7) .
N12 N14 1.385(6) .
N12 C18 1.472(6) .
N4 C9 1.313(6) .
N4 N5 1.365(6) .
N4 C7 1.456(6) .
N2 C6 1.327(5) .
N2 C10 1.374(6) .
N6 C9 1.319(6) .
N6 C8 1.370(6) .
C35 C36 1.381(6) .
C35 C34 1.381(6) .
C23 N13 1.328(9) .
C23 C24 1.362(8) .
C23 H23 0.9300 .
N8 C13 1.320(7) .
N8 C14 1.334(7) .
C38 C37 1.370(6) .
C38 H38 0.9300 .
C31 O1 1.260(6) .
C31 C37 1.504(6) .
C37 C36 1.394(6) .
N7 C10 1.318(6) .
N7 N3 1.371(5) .
N10 C17 1.322(6) .
C36 H36 0.9300 .
N5 C8 1.288(7) .
C18 H18A 0.9700 .
C18 H18B 0.9700 .
N3 C6 1.354(6) .
N3 C7 1.454(6) .
C34 H34 0.9300 .
C6 C4 1.472(7) .
C10 C11 1.464(6) .
C9 H9 0.9300 .
C32 Cd3 2.688(5) 2_466
N15 C19 1.334(7) .
C4 C3 1.382(7) .
C4 C5 1.383(7) .
C13 C12 1.394(7) .
C13 H13 0.9300 .
C7 H7A 0.9700 .
C7 H7B 0.9700 .
C1 C2 1.352(7) .
C1 H1 0.9300 .
C5 H5 0.9300 .
C20 C21 1.372(8) .
C20 C24 1.384(8) .
C20 C19 1.454(7) .
C15 C14 1.374(6) .
C15 C11 1.379(7) .
C15 H15 0.9300 .
C11 C12 1.356(7) .
C39 C40 1.507(6) .
C39 H39A 0.9700 .
C39 H39B 0.9700 .
C3 C2 1.384(7) .
C3 H3 0.9300 .
C24 H24 0.9300 .
C21 C22 1.371(8) .
C21 H21 0.9300 .
C2 H2 0.9300 .
C12 H12 0.9300 .
C47 C48 1.513(6) .
C17 H17 0.9300 .
N13 C22 1.329(8) .
C14 H14 0.9300 .
C8 H8 0.9300 .
C22 H22 0.9300 .
C40 C41 1.367(7) .
C40 C45 1.376(7) .
C26 C30 1.376(7) .
C26 C27 1.390(7) .
C41 C42 1.380(6) .
C41 H41 0.9300 .
C27 N16 1.330(6) .
C27 H27 0.9300 .
C42 C43 1.389(7) .
C42 H42 0.9300 .
N16 C28 1.350(6) .
N16 Cd3 2.368(4) 2_557
C28 C29 1.365(8) .
C28 H28 0.9300 .
C48 C53 1.388(6) .
C48 C49 1.399(6) .
C49 C50 1.389(6) .
C49 H49 0.9300 .
C51 C50 1.389(6) .
C51 C52 1.392(6) .
C51 H51 0.9300 .
C53 C52 1.392(6) .
C53 H53 0.9300 .
C50 O12 1.369(5) .
C52 C54 1.486(6) .
O12 C55 1.433(6) .
C54 O10 1.262(5) .
C54 O11 1.273(5) .
C56 C57 1.371(8) .
C56 C61 1.389(8) .
C56 C55 1.507(6) .
C55 H55A 0.9700 .
C55 H55B 0.9700 .
O11 Cd3 2.342(3) 2_656
O10 Cd2 2.250(3) 2_656
C59 C60 1.375(7) .
C59 C58 1.386(7) .
C59 C62 1.497(6) .
C46 O6 1.247(7) .
C46 O7 1.256(7) .
C46 C43 1.510(7) .
C60 C61 1.389(6) .
C60 H60 0.9300 .
C44 C43 1.356(7) .
C44 C45 1.403(7) .
C44 H44 0.9300 .
C61 H61 0.9300 .
C57 C58 1.388(6) .
C57 H57 0.9300 .
C58 H58 0.9300 .
C45 H45 0.9300 .
O13 C62 1.227(6) .
O13 Cd2 2.522(3) 2_655
O7 Cd1 2.270(3) 1_556
C62 O14 1.273(6) .
O6 Cd1 2.648(4) 1_556
O14 Cd1 2.286(4) 2
O14 Cd2 2.364(3) 2_655
C30 C29 1.393(7) .
C30 H30 0.9300 .
C29 H29 0.9300 .
O1W H1A 0.8500 .
O1W H1B 0.8500 .
O3W H3A 0.8273 .
O3W H3B 0.8463 .
O4W H4A 0.8501 .
O4W H4B 0.8500 .
O2W H2B 0.843(10) .
O2W H2A 0.843(10) .

loop_
_geom_torsion_atom_site_label_1
_geom_torsion_atom_site_label_2
_geom_torsion_atom_site_label_3
_geom_torsion_atom_site_label_4
_geom_torsion
_geom_torsion_site_symmetry_1
_geom_torsion_site_symmetry_4
O7 Cd1 O2 C31 -79.7(6) 1_554 .
O14 Cd1 O2 C31 -133.8(3) 2 .
O1W Cd1 O2 C31 62.0(3) . .
O1 Cd1 O2 C31 -6.8(3) . .
N1 Cd1 O2 C31 144.2(3) . .
O6 Cd1 O2 C31 -57.5(3) 1_554 .
O7 Cd1 O2 Cd2 47.1(6) 1_554 1_455
O14 Cd1 O2 Cd2 -6.99(13) 2 1_455
O1W Cd1 O2 Cd2 -171.17(12) . 1_455
O1 Cd1 O2 Cd2 120.04(18) . 1_455
N1 Cd1 O2 Cd2 -88.94(14) . 1_455
O6 Cd1 O2 Cd2 69.39(16) 1_554 1_455
O4 Cd3 O9 C47 23.7(4) 2_466 .
N9 Cd3 O9 C47 -163.6(3) . .
O11 Cd3 O9 C47 -59.4(3) 2_656 .
N16 Cd3 O9 C47 106.6(3) 2_557 .
C32 Cd3 O9 C47 38.0(5) 2_466 .
O7 Cd1 N1 C5 -171.7(4) 1_554 .
O14 Cd1 N1 C5 -74.0(4) 2 .
O1W Cd1 N1 C5 100.8(4) . .
O1 Cd1 N1 C5 32.6(5) . .
O2 Cd1 N1 C5 -2.1(4) . .
O6 Cd1 N1 C5 -145.1(4) 1_554 .
O7 Cd1 N1 C1 11.7(4) 1_554 .
O14 Cd1 N1 C1 109.4(4) 2 .
O1W Cd1 N1 C1 -75.7(4) . .
O1 Cd1 N1 C1 -144.0(4) . .
O2 Cd1 N1 C1 -178.7(4) . .
O6 Cd1 N1 C1 38.4(5) 1_554 .
O10 Cd2 O8 C47 7.5(4) 2_656 .
N6 Cd2 O8 C47 -171.7(4) . .
O14 Cd2 O8 C47 95.1(4) 2_655 .
O2 Cd2 O8 C47 -68.8(5) 1_655 .
O13 Cd2 O8 C47 104.5(4) 2_655 .
N11 C16 N9 C17 0.6(6) . .
N11 C16 N9 Cd3 162.3(3) . .
O9 Cd3 N9 C16 -170.5(4) . .
O4 Cd3 N9 C16 1.4(5) 2_466 .
O11 Cd3 N9 C16 102.0(4) 2_656 .
N16 Cd3 N9 C16 -83.4(4) 2_557 .
O3 Cd3 N9 C16 3.6(4) 2_466 .
C32 Cd3 N9 C16 1.2(4) 2_466 .
O9 Cd3 N9 C17 -13.9(5) . .
O4 Cd3 N9 C17 157.9(4) 2_466 .
O11 Cd3 N9 C17 -101.4(5) 2_656 .
N16 Cd3 N9 C17 73.1(5) 2_557 .
O3 Cd3 N9 C17 160.2(5) 2_466 .
C32 Cd3 N9 C17 157.8(5) 2_466 .
N9 C16 N11 N10 -0.5(6) . .
N9 C16 N11 C18 173.4(5) . .
O14 Cd2 N6 C9 142.7(4) 2_655 .
O8 Cd2 N6 C9 9.1(4) . .
O2 Cd2 N6 C9 -142.8(4) 1_655 .
O13 Cd2 N6 C9 91.1(4) 2_655 .
O14 Cd2 N6 C8 -23.5(5) 2_655 .
O8 Cd2 N6 C8 -157.1(5) . .
O2 Cd2 N6 C8 51.0(5) 1_655 .
O13 Cd2 N6 C8 -75.0(5) 2_655 .
C39 O5 C35 C36 -2.8(7) . .
C39 O5 C35 C34 178.9(5) . .
C34 C33 C38 C37 -0.4(7) . .
C32 C33 C38 C37 178.5(5) . .
Cd2 O2 C31 O1 -89.0(6) 1_455 .
Cd1 O2 C31 O1 11.8(5) . .
Cd2 O2 C31 C37 95.0(5) 1_455 .
Cd1 O2 C31 C37 -164.2(4) . .
C33 C38 C37 C36 3.0(7) . .
C33 C38 C37 C31 -174.1(4) . .
O2 C31 C37 C38 -174.2(5) . .
O1 C31 C37 C38 9.6(7) . .
O2 C31 C37 C36 8.7(7) . .
O1 C31 C37 C36 -167.5(5) . .
C16 N11 N10 C17 0.2(6) . .
C18 N11 N10 C17 -174.4(4) . .
O5 C35 C36 C37 -176.6(5) . .
C34 C35 C36 C37 1.7(7) . .
C38 C37 C36 C35 -3.6(7) . .
C31 C37 C36 C35 173.5(5) . .
N15 C25 N14 N12 0.5(6) . .
C26 C25 N14 N12 177.9(5) . .
C19 N12 N14 C25 -1.0(5) . .
C18 N12 N14 C25 -177.7(4) . .
C9 N4 N5 C8 0.0(6) . .
C7 N4 N5 C8 -178.3(4) . .
C16 N11 C18 N12 123.6(6) . .
N10 N11 C18 N12 -63.0(6) . .
C19 N12 C18 N11 -61.1(7) . .
N14 N12 C18 N11 114.8(5) . .
C10 N7 N3 C6 0.2(6) . .
C10 N7 N3 C7 -179.8(5) . .
C38 C33 C34 C35 -1.6(7) . .
C32 C33 C34 C35 179.5(5) . .
O5 C35 C34 C33 179.3(4) . .
C36 C35 C34 C33 0.9(8) . .
C10 N2 C6 N3 1.9(6) . .
C10 N2 C6 C4 -179.4(5) . .
N7 N3 C6 N2 -1.4(6) . .
C7 N3 C6 N2 178.6(5) . .
N7 N3 C6 C4 -180.0(5) . .
C7 N3 C6 C4 0.1(10) . .
N3 N7 C10 N2 1.0(6) . .
N3 N7 C10 C11 -175.6(5) . .
C6 N2 C10 N7 -1.9(6) . .
C6 N2 C10 C11 174.8(5) . .
N5 N4 C9 N6 -0.6(6) . .
C7 N4 C9 N6 177.5(4) . .
C8 N6 C9 N4 0.9(5) . .
Cd2 N6 C9 N4 -168.2(3) . .
Cd3 O3 C32 O4 5.4(5) 2_466 .
Cd3 O3 C32 C33 -174.0(4) 2_466 .
Cd3 O4 C32 O3 -5.7(5) 2_466 .
Cd3 O4 C32 C33 173.8(4) 2_466 .
C34 C33 C32 O3 -173.2(5) . .
C38 C33 C32 O3 7.9(7) . .
C34 C33 C32 O4 7.4(7) . .
C38 C33 C32 O4 -171.5(4) . .
N14 C25 N15 C19 0.2(6) . .
C26 C25 N15 C19 -177.4(5) . .
N2 C6 C4 C3 144.8(6) . .
N3 C6 C4 C3 -36.9(9) . .
N2 C6 C4 C5 -32.7(8) . .
N3 C6 C4 C5 145.7(6) . .
C14 N8 C13 C12 1.2(9) . .
C6 N3 C7 N4 106.6(7) . .
N7 N3 C7 N4 -73.3(6) . .
C9 N4 C7 N3 100.9(6) . .
N5 N4 C7 N3 -81.2(5) . .
C5 N1 C1 C2 0.7(8) . .
Cd1 N1 C1 C2 177.4(5) . .
C1 N1 C5 C4 1.8(8) . .
Cd1 N1 C5 C4 -174.8(4) . .
C3 C4 C5 N1 -3.2(8) . .
C6 C4 C5 N1 174.3(5) . .
C14 C15 C11 C12 1.9(9) . .
C14 C15 C11 C10 -176.4(5) . .
N7 C10 C11 C12 -10.0(8) . .
N2 C10 C11 C12 173.6(5) . .
N7 C10 C11 C15 168.2(6) . .
N2 C10 C11 C15 -8.1(8) . .
C35 O5 C39 C40 -176.4(4) . .
C25 N15 C19 N12 -0.8(6) . .
C25 N15 C19 C20 174.9(5) . .
N14 N12 C19 N15 1.1(6) . .
C18 N12 C19 N15 177.2(5) . .
N14 N12 C19 C20 -174.2(5) . .
C18 N12 C19 C20 1.8(9) . .
C21 C20 C19 N15 -24.0(8) . .
C24 C20 C19 N15 156.2(6) . .
C21 C20 C19 N12 150.8(6) . .
C24 C20 C19 N12 -29.0(9) . .
C5 C4 C3 C2 2.0(8) . .
C6 C4 C3 C2 -175.4(5) . .
N13 C23 C24 C20 -1.3(11) . .
C21 C20 C24 C23 0.2(9) . .
C19 C20 C24 C23 180.0(5) . .
C24 C20 C21 C22 0.2(8) . .
C19 C20 C21 C22 -179.6(5) . .
N1 C1 C2 C3 -1.7(9) . .
C4 C3 C2 C1 0.3(9) . .
C15 C11 C12 C13 -1.8(8) . .
C10 C11 C12 C13 176.5(5) . .
N8 C13 C12 C11 0.2(9) . .
Cd2 O8 C47 O9 94.0(5) . .
Cd2 O8 C47 C48 -82.9(6) . .
Cd3 O9 C47 O8 -14.9(6) . .
Cd3 O9 C47 C48 162.2(4) . .
N11 N10 C17 N9 0.2(6) . .
C16 N9 C17 N10 -0.5(6) . .
Cd3 N9 C17 N10 -160.7(4) . .
C24 C23 N13 C22 1.8(10) . .
C13 N8 C14 C15 -1.0(9) . .
C11 C15 C14 N8 -0.5(9) . .
N4 N5 C8 N6 0.6(7) . .
C9 N6 C8 N5 -0.9(6) . .
Cd2 N6 C8 N5 168.2(4) . .
C23 N13 C22 C21 -1.4(10) . .
C20 C21 C22 N13 0.4(10) . .
O2 C31 O1 Cd1 -13.2(6) . .
C37 C31 O1 Cd1 162.9(4) . .
O7 Cd1 O1 C31 170.2(3) 1_554 .
O14 Cd1 O1 C31 59.3(3) 2 .
O1W Cd1 O1 C31 -106.6(3) . .
N1 Cd1 O1 C31 -38.2(4) . .
O2 Cd1 O1 C31 6.8(3) . .
O6 Cd1 O1 C31 140.4(3) 1_554 .
O5 C39 C40 C41 -166.4(5) . .
O5 C39 C40 C45 12.5(8) . .
N14 C25 C26 C30 6.4(8) . .
N15 C25 C26 C30 -176.3(5) . .
N14 C25 C26 C27 -171.8(5) . .
N15 C25 C26 C27 5.5(8) . .
C45 C40 C41 C42 -2.4(9) . .
C39 C40 C41 C42 176.5(5) . .
C30 C26 C27 N16 0.6(8) . .
C25 C26 C27 N16 178.9(5) . .
C40 C41 C42 C43 1.2(9) . .
C26 C27 N16 C28 -1.8(8) . .
C26 C27 N16 Cd3 177.7(4) . 2_557
C27 N16 C28 C29 2.2(8) . .
Cd3 N16 C28 C29 -177.3(4) 2_557 .
O8 C47 C48 C53 168.8(5) . .
O9 C47 C48 C53 -8.3(7) . .
O8 C47 C48 C49 -6.8(8) . .
O9 C47 C48 C49 176.1(4) . .
C53 C48 C49 C50 1.8(7) . .
C47 C48 C49 C50 177.3(5) . .
C49 C48 C53 C52 1.1(8) . .
C47 C48 C53 C52 -174.5(5) . .
C52 C51 C50 O12 179.4(4) . .
C52 C51 C50 C49 0.6(8) . .
C48 C49 C50 O12 178.7(5) . .
C48 C49 C50 C51 -2.6(8) . .
C48 C53 C52 C51 -3.1(8) . .
C48 C53 C52 C54 171.0(5) . .
C50 C51 C52 C53 2.2(7) . .
C50 C51 C52 C54 -171.7(5) . .
C51 C50 O12 C55 -180.0(5) . .
C49 C50 O12 C55 -1.3(8) . .
C53 C52 C54 O10 13.5(7) . .
C51 C52 C54 O10 -172.6(4) . .
C53 C52 C54 O11 -163.5(5) . .
C51 C52 C54 O11 10.5(7) . .
C50 O12 C55 C56 172.9(5) . .
C57 C56 C55 O12 99.3(6) . .
C61 C56 C55 O12 -83.8(7) . .
O10 C54 O11 Cd3 -108.3(5) . 2_656
C52 C54 O11 Cd3 68.6(6) . 2_656
O11 C54 O10 Cd2 13.2(5) . 2_656
C52 C54 O10 Cd2 -163.8(4) . 2_656
C58 C59 C60 C61 1.5(8) . .
C62 C59 C60 C61 179.2(5) . .
C57 C56 C61 C60 1.1(8) . .
C55 C56 C61 C60 -175.9(5) . .
C59 C60 C61 C56 -2.3(8) . .
C61 C56 C57 C58 0.9(8) . .
C55 C56 C57 C58 177.9(5) . .
C60 C59 C58 C57 0.5(8) . .
C62 C59 C58 C57 -177.2(5) . .
C56 C57 C58 C59 -1.8(8) . .
C41 C40 C45 C44 0.6(9) . .
C39 C40 C45 C44 -178.3(5) . .
C43 C44 C45 C40 2.6(10) . .
C45 C44 C43 C42 -3.8(9) . .
C45 C44 C43 C46 174.9(6) . .
C41 C42 C43 C44 1.9(9) . .
C41 C42 C43 C46 -176.9(5) . .
O6 C46 C43 C44 40.6(9) . .
O7 C46 C43 C44 -139.5(6) . .
O6 C46 C43 C42 -140.7(6) . .
O7 C46 C43 C42 39.2(8) . .
O6 C46 O7 Cd1 -0.3(7) . 1_556
C43 C46 O7 Cd1 179.8(4) . 1_556
Cd2 O13 C62 O14 -0.4(5) 2_655 .
Cd2 O13 C62 C59 -178.0(4) 2_655 .
C60 C59 C62 O13 -25.9(7) . .
C58 C59 C62 O13 151.8(5) . .
C60 C59 C62 O14 156.5(5) . .
C58 C59 C62 O14 -25.8(7) . .
O7 C46 O6 Cd1 0.3(6) . 1_556
C43 C46 O6 Cd1 -179.9(5) . 1_556
O13 C62 O14 Cd1 158.2(5) . 2
C59 C62 O14 Cd1 -24.2(9) . 2
O13 C62 O14 Cd2 0.4(5) . 2_655
C59 C62 O14 Cd2 178.1(4) . 2_655
C27 C26 C30 C29 0.3(8) . .
C25 C26 C30 C29 -177.9(5) . .
N16 C28 C29 C30 -1.4(9) . .
C26 C30 C29 C28 0.1(8) . .
